data_7153996
loop_
_publ_author_name
'Kinthada, Lakshmana K.'
'Ghosh, Santanu'
'Babu, K. Naresh'
'Sharique, Mohd'
'Biswas, Soumava'
'Bisai, Alakesh'

_publ_section_title
;
 Friedel-Crafts alkylations of electron-rich aromatics with
 3-hydroxy-2-oxindoles: scope and limitations.
;
_journal_issue 41
_journal_name_full 'Organic &amp; biomolecular chemistry'
_journal_page_first 8152
_journal_page_last 8173
_journal_paper_doi 10.1039/c4ob01264j
_journal_volume 12
_journal_year 2014
_chemical_formula_moiety 'C27 H34 N2 O5'
_chemical_formula_sum 'C27 H34 N2 O5'
_chemical_formula_weight 466.56
_chemical_name_systematic
; 
 ? 
;
_space_group_IT_number 14
_symmetry_cell_setting monoclinic
_symmetry_space_group_name_Hall '-P 2ybc'
_symmetry_space_group_name_H-M 'P 1 21/c 1'
_atom_sites_solution_hydrogens geom
_atom_sites_solution_primary direct
_atom_sites_solution_secondary difmap
_audit_creation_method SHELXL-97
_cell_angle_alpha 90.00
_cell_angle_beta 105.6680(17)
_cell_angle_gamma 90.00
_cell_formula_units_Z 4
_cell_length_a 15.1024(9)
_cell_length_b 14.8289(8)
_cell_length_c 11.8933(7)
_cell_measurement_reflns_used 3247
_cell_measurement_temperature 296(2)
_cell_measurement_theta_max 34.34
_cell_measurement_theta_min 3.18
_cell_volume 2564.6(3)
_computing_structure_refinement 'SHELXL-97 (Sheldrick, 1997)'
_computing_structure_solution 'SHELXS-97 (Sheldrick, 1990)'
_diffrn_ambient_temperature 296(2)
_diffrn_measured_fraction_theta_full 0.998
_diffrn_measured_fraction_theta_max 0.998
_diffrn_measurement_device_type 'Bruker APEX-II CCD'
_diffrn_measurement_method '\f and \w scans'
_diffrn_radiation_monochromator graphite
_diffrn_radiation_source 'fine-focus sealed tube'
_diffrn_radiation_type MoK\a
_diffrn_radiation_wavelength 0.71073
_diffrn_reflns_av_R_equivalents 0.0140
_diffrn_reflns_av_sigmaI/netI 0.0154
_diffrn_reflns_limit_h_max 14
_diffrn_reflns_limit_h_min 0
_diffrn_reflns_limit_k_max 14
_diffrn_reflns_limit_k_min -14
_diffrn_reflns_limit_l_max 11
_diffrn_reflns_limit_l_min -11
_diffrn_reflns_number 5038
_diffrn_reflns_theta_full 25.71
_diffrn_reflns_theta_max 25.71
_diffrn_reflns_theta_min 2.25
_exptl_absorpt_coefficient_mu 0.083
_exptl_absorpt_correction_T_max 0.983
_exptl_absorpt_correction_T_min 0.977
_exptl_absorpt_correction_type multi-scan
_exptl_absorpt_process_details multi-scan
_exptl_crystal_colour Colourless
_exptl_crystal_density_diffrn 1.208
_exptl_crystal_density_method 'not measured'
_exptl_crystal_description Needle
_exptl_crystal_F_000 1122
_exptl_crystal_size_max 0.28
_exptl_crystal_size_mid 0.25
_exptl_crystal_size_min 0.21
_refine_diff_density_max 0.131
_refine_diff_density_min -0.159
_refine_diff_density_rms 0.030
_refine_ls_extinction_method none
_refine_ls_goodness_of_fit_ref 1.291
_refine_ls_hydrogen_treatment mixed
_refine_ls_matrix_type full
_refine_ls_number_parameters 314
_refine_ls_number_reflns 2589
_refine_ls_number_restraints 95
_refine_ls_restrained_S_all 1.269
_refine_ls_R_factor_all 0.0437
_refine_ls_R_factor_gt 0.0388
_refine_ls_shift/su_max 0.000
_refine_ls_shift/su_mean 0.000
_refine_ls_structure_factor_coef Fsqd
_refine_ls_weighting_details 'calc w=1/[\s^2^(Fo^2^)+(0.1000P)^2^+0.0000P] where P=(Fo^2^+2Fc^2^)/3'
_refine_ls_weighting_scheme calc
_refine_ls_wR_factor_gt 0.1415
_refine_ls_wR_factor_ref 0.1477
_reflns_number_gt 2267
_reflns_number_total 2589
_reflns_threshold_expression >2sigma(I)
_cod_data_source_file c4ob01264j2.cif
_cod_data_source_block try_1_a
_cod_depositor_comments
;
The following automatic conversions were performed:

'_symmetry_cell_setting' value 'Monoclinic' changed to 'monoclinic'
according to
/usr/data/users/saulius/crontab/automatic-downloads/rss-feeds/RSC/lib/dictionaries/cif_core.dic
dictionary named 'cif_core.dic' version 2.4.2 from 2011-04-26.

Automatic conversion script
Id: cif_fix_values 2281 2013-09-26 08:29:07Z andrius 

 Adding full bibliography for 7153994--7153996.cif.
;
_cod_original_sg_symbol_H-M P21/c
_cod_database_code 7153996

loop_
_symmetry_equiv_pos_as_xyz
'x, y, z'
'-x, y+1/2, -z+1/2'
'-x, -y, -z'
'x, -y-1/2, z-1/2'

loop_
_atom_site_label
_atom_site_type_symbol
_atom_site_fract_x
_atom_site_fract_y
_atom_site_fract_z
_atom_site_U_iso_or_equiv
_atom_site_adp_type
_atom_site_occupancy
_atom_site_symmetry_multiplicity
_atom_site_calc_flag
_atom_site_refinement_flags
O001 O 0.61469(11) 0.33430(9) 0.08194(13) 0.0664(5) Uani 1 1 d U
O002 O 0.76409(11) 0.34785(10) 0.18377(14) 0.0663(5) Uani 1 1 d U
O003 O 0.78419(12) 0.53041(10) 0.30515(12) 0.0702(5) Uani 1 1 d U
N004 N 0.69213(11) 0.45625(10) 0.05538(13) 0.0495(5) Uani 1 1 d U
N005 N 0.76056(13) 0.59822(10) 0.13376(16) 0.0612(5) Uani 1 1 d U
O006 O 0.75847(15) 0.68168(12) 0.29162(15) 0.0925(6) Uani 1 1 d U
O1 O 1.00871(12) 0.33822(14) -0.25411(17) 0.0956(6) Uani 1 1 d U
C22 C 0.63252(15) 0.47852(13) -0.05612(17) 0.0502(6) Uani 1 1 d U
C7 C 0.77329(14) 0.51406(13) 0.07746(17) 0.0509(6) Uani 1 1 d U
H7 H 0.8290 0.4823 0.1208 0.061 Uiso 1 1 calc R
C10 C 0.77970(15) 0.54470(13) -0.04558(17) 0.0546(6) Uani 1 1 d U
C23 C 0.69568(17) 0.37565(14) 0.1138(2) 0.0540(6) Uani 1 1 d U
C13 C 0.84312(14) 0.48830(13) -0.09581(17) 0.0515(6) Uani 1 1 d U
C11 C 0.68010(15) 0.53186(12) -0.11594(17) 0.0527(6) Uani 1 1 d U
C21 C 0.54110(16) 0.45640(15) -0.10439(19) 0.0612(6) Uani 1 1 d U
H21 H 0.5090 0.4216 -0.0636 0.073 Uiso 1 1 calc R
C6 C 0.76759(16) 0.60930(17) 0.2490(2) 0.0649(7) Uani 1 1 d U
C16 C 0.95307(16) 0.38295(17) -0.1993(2) 0.0658(7) Uani 1 1 d U
C12 C 0.63667(19) 0.56257(15) -0.2263(2) 0.0672(7) Uani 1 1 d U
H12 H 0.6682 0.5980 -0.2673 0.081 Uiso 1 1 calc R
C4 C 0.80915(17) 0.52749(17) 0.43317(18) 0.0689(7) Uani 1 1 d U
C25 C 0.59998(17) 0.24640(14) 0.1339(2) 0.0691(7) Uani 1 1 d U
C9 C 0.80601(18) 0.64471(14) -0.0275(2) 0.0678(7) Uani 1 1 d U
H9A H 0.8719 0.6517 0.0040 0.081 Uiso 1 1 calc R
H9B H 0.7864 0.6778 -0.1004 0.081 Uiso 1 1 calc R
C18 C 0.89215(18) 0.34339(16) -0.1486(2) 0.0796(8) Uani 1 1 d U
H18 H 0.8865 0.2809 -0.1487 0.095 Uiso 1 1 calc R
C8 C 0.75585(19) 0.67682(14) 0.0582(2) 0.0744(7) Uani 1 1 d U
H8A H 0.7862 0.7286 0.1020 0.089 Uiso 1 1 calc R
H8B H 0.6926 0.6925 0.0192 0.089 Uiso 1 1 calc R
C19 C 0.83889(17) 0.39609(15) -0.0971(2) 0.0744(8) Uani 1 1 d U
H19 H 0.7984 0.3678 -0.0618 0.089 Uiso 1 1 calc R
C30 C 0.5458(2) 0.54009(18) -0.2752(2) 0.0784(8) Uani 1 1 d U
H30 H 0.5158 0.5606 -0.3496 0.094 Uiso 1 1 calc R
C29 C 0.49951(18) 0.48768(18) -0.2147(2) 0.0754(7) Uani 1 1 d U
H29 H 0.4384 0.4729 -0.2494 0.090 Uiso 1 1 calc R
C14 C 0.90579(19) 0.52585(16) -0.1465(2) 0.0759(8) Uani 1 1 d U
H14 H 0.9116 0.5883 -0.1468 0.091 Uiso 1 1 calc R
C15 C 0.96013(19) 0.47449(19) -0.1967(2) 0.0827(8) Uani 1 1 d U
H15 H 1.0024 0.5025 -0.2294 0.099 Uiso 1 1 calc R
C5 C 0.88967(19) 0.58790(19) 0.4835(2) 0.0923(9) Uani 1 1 d U
H5A H 0.9381 0.5746 0.4478 0.138 Uiso 1 1 calc R
H5B H 0.9113 0.5781 0.5662 0.138 Uiso 1 1 calc R
H5C H 0.8712 0.6497 0.4688 0.138 Uiso 1 1 calc R
C24 C 0.6191(2) 0.25607(18) 0.2647(2) 0.0877(8) Uani 1 1 d U
H24A H 0.6836 0.2664 0.2982 0.132 Uiso 1 1 calc R
H24B H 0.6012 0.2018 0.2968 0.132 Uiso 1 1 calc R
H24C H 0.5848 0.3061 0.2823 0.132 Uiso 1 1 calc R
C27 C 0.6586(2) 0.17546(16) 0.0996(3) 0.0922(9) Uani 1 1 d U
H27A H 0.6432 0.1710 0.0160 0.138 Uiso 1 1 calc R
H27B H 0.6479 0.1184 0.1318 0.138 Uiso 1 1 calc R
H27C H 0.7223 0.1915 0.1290 0.138 Uiso 1 1 calc R
C3 C 0.8343(2) 0.42913(18) 0.4572(2) 0.0872(8) Uani 1 1 d U
H3A H 0.7816 0.3922 0.4233 0.131 Uiso 1 1 calc R
H3B H 0.8537 0.4192 0.5400 0.131 Uiso 1 1 calc R
H3C H 0.8833 0.4137 0.4236 0.131 Uiso 1 1 calc R
C2 C 0.7269(2) 0.5521(2) 0.4763(2) 0.1045(10) Uani 1 1 d U
H2A H 0.7104 0.6138 0.4571 0.157 Uiso 1 1 calc R
H2B H 0.7419 0.5444 0.5595 0.157 Uiso 1 1 calc R
H2C H 0.6760 0.5137 0.4398 0.157 Uiso 1 1 calc R
C26 C 0.4989(2) 0.2311(2) 0.0778(3) 0.1133(11) Uani 1 1 d U
H26A H 0.4639 0.2777 0.1021 0.170 Uiso 1 1 calc R
H26B H 0.4812 0.1735 0.1014 0.170 Uiso 1 1 calc R
H26C H 0.4874 0.2325 -0.0056 0.170 Uiso 1 1 calc R
C17 C 0.9946(3) 0.2462(2) -0.2747(4) 0.1302(13) Uani 1 1 d U
H17A H 1.0052 0.2150 -0.2016 0.195 Uiso 1 1 calc R
H17B H 1.0365 0.2243 -0.3165 0.195 Uiso 1 1 calc R
H17C H 0.9326 0.2360 -0.3203 0.195 Uiso 1 1 calc R

loop_
_atom_site_aniso_label
_atom_site_aniso_U_11
_atom_site_aniso_U_22
_atom_site_aniso_U_33
_atom_site_aniso_U_23
_atom_site_aniso_U_13
_atom_site_aniso_U_12
O001 0.0663(11) 0.0567(9) 0.0734(11) 0.0096(7) 0.0142(8) -0.0064(8)
O002 0.0718(11) 0.0557(10) 0.0654(11) 0.0106(8) 0.0083(9) 0.0017(8)
O003 0.0986(13) 0.0626(11) 0.0470(10) -0.0089(7) 0.0156(8) -0.0009(8)
N004 0.0605(12) 0.0394(10) 0.0469(11) 0.0034(8) 0.0117(9) 0.0008(8)
N005 0.0872(14) 0.0416(11) 0.0522(12) -0.0061(9) 0.0144(10) -0.0005(8)
O006 0.1322(16) 0.0665(12) 0.0754(12) -0.0261(9) 0.0219(11) 0.0119(10)
O1 0.0870(13) 0.1086(16) 0.1057(14) -0.0091(11) 0.0512(12) 0.0133(11)
C22 0.0598(15) 0.0425(13) 0.0454(13) -0.0057(9) 0.0092(11) 0.0085(10)
C7 0.0637(14) 0.0381(12) 0.0495(13) -0.0019(9) 0.0127(10) 0.0000(10)
C10 0.0707(15) 0.0402(11) 0.0508(13) 0.0050(9) 0.0131(11) -0.0005(10)
C23 0.0638(16) 0.0463(13) 0.0524(14) -0.0049(11) 0.0167(13) -0.0027(12)
C13 0.0610(14) 0.0464(13) 0.0454(12) 0.0049(9) 0.0116(10) -0.0038(10)
C11 0.0714(15) 0.0410(12) 0.0444(13) -0.0005(10) 0.0133(12) 0.0100(10)
C21 0.0607(16) 0.0618(14) 0.0593(15) -0.0073(11) 0.0132(12) 0.0103(11)
C6 0.0771(17) 0.0543(16) 0.0601(17) -0.0124(13) 0.0133(12) -0.0013(11)
C16 0.0585(15) 0.0782(17) 0.0613(15) 0.0007(12) 0.0169(12) 0.0078(13)
C12 0.0841(19) 0.0632(15) 0.0526(15) 0.0043(12) 0.0156(13) 0.0141(13)
C4 0.0708(17) 0.0899(19) 0.0425(14) -0.0104(11) 0.0091(12) -0.0047(12)
C25 0.0829(18) 0.0488(14) 0.0784(17) 0.0057(11) 0.0269(13) -0.0107(12)
C9 0.0935(17) 0.0423(13) 0.0658(15) 0.0060(11) 0.0184(13) -0.0060(11)
C18 0.0872(18) 0.0561(15) 0.109(2) 0.0032(14) 0.0501(16) 0.0024(13)
C8 0.1032(19) 0.0411(13) 0.0728(16) 0.0002(12) 0.0135(14) 0.0031(12)
C19 0.0829(18) 0.0514(15) 0.106(2) -0.0012(13) 0.0545(16) -0.0071(12)
C30 0.089(2) 0.0862(18) 0.0500(15) 0.0035(13) 0.0016(14) 0.0279(15)
C29 0.0660(16) 0.0848(18) 0.0651(18) -0.0104(14) 0.0001(14) 0.0184(13)
C14 0.097(2) 0.0595(15) 0.0813(18) 0.0068(13) 0.0413(15) -0.0108(13)
C15 0.0837(19) 0.089(2) 0.0863(19) 0.0048(15) 0.0425(15) -0.0128(14)
C5 0.088(2) 0.100(2) 0.0769(19) -0.0111(15) 0.0013(15) -0.0142(15)
C24 0.116(2) 0.0788(19) 0.0783(18) 0.0110(14) 0.0434(16) -0.0069(15)
C27 0.130(2) 0.0553(15) 0.097(2) -0.0051(14) 0.0397(18) -0.0017(14)
C3 0.109(2) 0.0854(18) 0.0606(16) 0.0044(13) 0.0122(14) -0.0068(15)
C2 0.098(2) 0.145(3) 0.0753(19) -0.0077(18) 0.0324(16) 0.0084(18)
C26 0.094(2) 0.100(2) 0.137(3) 0.0188(19) 0.0162(19) -0.0324(17)
C17 0.132(3) 0.100(2) 0.185(4) -0.021(2) 0.089(3) 0.026(2)

loop_
_atom_type_symbol
_atom_type_description
_atom_type_scat_dispersion_real
_atom_type_scat_dispersion_imag
_atom_type_scat_source
C C 0.0033 0.0016 'International Tables Vol C Tables 4.2.6.8 and 6.1.1.4'
H H 0.0000 0.0000 'International Tables Vol C Tables 4.2.6.8 and 6.1.1.4'
N N 0.0061 0.0033 'International Tables Vol C Tables 4.2.6.8 and 6.1.1.4'
O O 0.0106 0.0060 'International Tables Vol C Tables 4.2.6.8 and 6.1.1.4'

loop_
_geom_angle_atom_site_label_1
_geom_angle_atom_site_label_2
_geom_angle_atom_site_label_3
_geom_angle
C23 O001 C25 121.08(17)
C6 O003 C4 120.34(17)
C23 N004 C22 126.83(17)
C23 N004 C7 120.18(17)
C22 N004 C7 108.64(16)
C6 N005 C7 125.86(18)
C6 N005 C8 120.16(17)
C7 N005 C8 113.08(17)
C16 O1 C17 118.4(2)
C21 C22 C11 121.3(2)
C21 C22 N004 129.7(2)
C11 C22 N004 108.95(18)
N005 C7 N004 112.20(17)
N005 C7 C10 103.39(15)
N004 C7 C10 105.31(15)
C13 C10 C11 110.56(17)
C13 C10 C9 114.99(18)
C11 C10 C9 112.18(17)
C13 C10 C7 114.60(16)
C11 C10 C7 100.17(16)
C9 C10 C7 103.25(16)
O002 C23 O001 126.01(19)
O002 C23 N004 123.5(2)
O001 C23 N004 110.4(2)
C19 C13 C14 115.9(2)
C19 C13 C10 121.66(18)
C14 C13 C10 122.41(19)
C12 C11 C22 119.9(2)
C12 C11 C10 128.9(2)
C22 C11 C10 111.17(17)
C29 C21 C22 117.6(2)
O006 C6 O003 126.5(2)
O006 C6 N005 122.9(2)
O003 C6 N005 110.60(19)
C18 C16 C15 118.6(2)
C18 C16 O1 125.3(2)
C15 C16 O1 116.1(2)
C11 C12 C30 119.0(2)
O003 C4 C5 110.5(2)
O003 C4 C2 109.9(2)
C5 C4 C2 111.9(2)
O003 C4 C3 101.86(18)
C5 C4 C3 111.4(2)
C2 C4 C3 110.8(2)
O001 C25 C27 109.68(19)
O001 C25 C26 101.27(19)
C27 C25 C26 112.1(2)
O001 C25 C24 109.67(19)
C27 C25 C24 112.5(2)
C26 C25 C24 111.0(2)
C8 C9 C10 104.03(18)
C16 C18 C19 119.9(2)
N005 C8 C9 102.39(17)
C13 C19 C18 122.7(2)
C29 C30 C12 120.4(2)
C30 C29 C21 121.7(2)
C15 C14 C13 122.2(2)
C16 C15 C14 120.8(2)

loop_
_geom_bond_atom_site_label_1
_geom_bond_atom_site_label_2
_geom_bond_distance
O001 C23 1.329(3)
O001 C25 1.485(3)
O002 C23 1.211(2)
O003 C6 1.337(3)
O003 C4 1.467(3)
N004 C23 1.376(3)
N004 C22 1.426(3)
N004 C7 1.460(3)
N005 C6 1.356(3)
N005 C7 1.453(3)
N005 C8 1.462(3)
O006 C6 1.211(3)
O1 C16 1.367(3)
O1 C17 1.392(4)
C22 C21 1.384(3)
C22 C11 1.387(3)
C7 C10 1.560(3)
C10 C13 1.511(3)
C10 C11 1.523(3)
C10 C9 1.535(3)
C13 C19 1.369(3)
C13 C14 1.370(3)
C11 C12 1.377(3)
C21 C29 1.373(3)
C16 C18 1.361(3)
C16 C15 1.361(3)
C12 C30 1.378(4)
C4 C5 1.499(3)
C4 C2 1.512(4)
C4 C3 1.515(4)
C25 C27 1.501(3)
C25 C26 1.508(4)
C25 C24 1.511(4)
C9 C8 1.502(3)
C18 C19 1.378(3)
C30 C29 1.372(4)
C14 C15 1.369(4)
